data_7058146
loop_
_publ_author_name
'Shayapov, Vladimir R.'
'Usoltsev, Andrey N.'
'Adonin, Sergey A.'
'Sokolov, Maxim N.'
'Samsonenko, Denis G.'
'Fedin, Vladimir P.'

_publ_section_title
;
 Thermochromism of bromotellurates(iv): experimental insights
;
_journal_issue 9
_journal_name_full 'New Journal of Chemistry'
_journal_page_first 3927
_journal_paper_doi 10.1039/C9NJ00320G
_journal_volume 43
_journal_year 2019
_chemical_formula_sum 'C10 H12 Br6 Cl4 N2 O2 Te'
_chemical_formula_weight 941.08
_space_group_crystal_system monoclinic
_space_group_IT_number 14
_space_group_name_Hall '-P 2yn'
_space_group_name_H-M_alt 'P 1 21/n 1'
_symmetry_space_group_name_Hall '-P 2yn'
_symmetry_space_group_name_H-M 'P 1 21/n 1'
_atom_sites_solution_hydrogens mixed
_atom_sites_solution_primary dual
_atom_sites_solution_secondary difmap
_audit_creation_method SHELXL-2018/3
_audit_update_record
;
2018-11-12 deposited with the CCDC.
2019-02-05 downloaded from the CCDC.
;
_cell_angle_alpha 90
_cell_angle_beta 98.779(4)
_cell_angle_gamma 90
_cell_formula_units_Z 2
_cell_length_a 8.6178(4)
_cell_length_b 12.9085(6)
_cell_length_c 10.8436(5)
_cell_measurement_reflns_used 2278
_cell_measurement_temperature 130(2)
_cell_measurement_theta_max 28.78
_cell_measurement_theta_min 3.62
_cell_volume 1192.14(10)
_computing_cell_refinement 'CrysAlisPro 1.171.38.46 (Rigaku OD, 2015)'
_computing_data_collection 'CrysAlisPro 1.171.38.46 (Rigaku OD, 2015)'
_computing_data_reduction 'CrysAlisPro 1.171.38.46 (Rigaku OD, 2015)'
_computing_molecular_graphics 'ShelXle (H\"ubschle, 2011)'
_computing_publication_material 'CIFTAB (Sheldrick, 2015)'
_computing_structure_refinement 'SHELXL-2018 (Sheldrick, 2015)'
_computing_structure_solution 'SHELXT-2018 (Sheldrick, 2015)'
_diffrn_ambient_temperature 130(2)
_diffrn_detector 'CCD plate'
_diffrn_detector_area_resol_mean 10.6168
_diffrn_detector_type AtlasS2
_diffrn_measured_fraction_theta_full 0.997
_diffrn_measured_fraction_theta_max 0.841
_diffrn_measurement_device 'four-circle diffractometer'
_diffrn_measurement_device_type 'New Xcalibur, AtlasS2'
_diffrn_measurement_method '\w scans'
_diffrn_radiation_monochromator graphite
_diffrn_radiation_probe x-ray
_diffrn_radiation_source 'fine-focus sealed tube'
_diffrn_radiation_type MoK\a
_diffrn_radiation_wavelength 0.71073
_diffrn_reflns_av_R_equivalents 0.0255
_diffrn_reflns_av_unetI/netI 0.0420
_diffrn_reflns_Laue_measured_fraction_full 0.997
_diffrn_reflns_Laue_measured_fraction_max 0.841
_diffrn_reflns_limit_h_max 11
_diffrn_reflns_limit_h_min -7
_diffrn_reflns_limit_k_max 13
_diffrn_reflns_limit_k_min -17
_diffrn_reflns_limit_l_max 12
_diffrn_reflns_limit_l_min -14
_diffrn_reflns_number 5336
_diffrn_reflns_point_group_measured_fraction_full 0.997
_diffrn_reflns_point_group_measured_fraction_max 0.841
_diffrn_reflns_theta_full 25.500
_diffrn_reflns_theta_max 28.847
_diffrn_reflns_theta_min 3.275
_diffrn_source 'sealed X-ray tube'
_exptl_absorpt_coefficient_mu 11.760
_exptl_absorpt_correction_T_max 1.00000
_exptl_absorpt_correction_T_min 0.72265
_exptl_absorpt_correction_type multi-scan
_exptl_absorpt_process_details
;
CrysAlisPro 1.171.38.46 (Rigaku Oxford Diffraction, 2015)
Empirical absorption correction using spherical harmonics,
implemented in SCALE3 ABSPACK scaling algorithm.
;
_exptl_crystal_colour yellow
_exptl_crystal_density_diffrn 2.622
_exptl_crystal_description block
_exptl_crystal_F_000 864
_exptl_crystal_size_max 0.21
_exptl_crystal_size_mid 0.15
_exptl_crystal_size_min 0.12
_refine_diff_density_max 0.502
_refine_diff_density_min -0.589
_refine_diff_density_rms 0.143
_refine_ls_extinction_method none
_refine_ls_goodness_of_fit_ref 1.027
_refine_ls_hydrogen_treatment mixed
_refine_ls_matrix_type full
_refine_ls_number_parameters 121
_refine_ls_number_reflns 2627
_refine_ls_number_restraints 3
_refine_ls_restrained_S_all 1.026
_refine_ls_R_factor_all 0.0352
_refine_ls_R_factor_gt 0.0274
_refine_ls_shift/su_max 0.001
_refine_ls_shift/su_mean 0.000
_refine_ls_structure_factor_coef Fsqd
_refine_ls_weighting_details 'w=1/[\s^2^(Fo^2^)+(0.0174P)^2^] where P=(Fo^2^+2Fc^2^)/3'
_refine_ls_weighting_scheme calc
_refine_ls_wR_factor_gt 0.0508
_refine_ls_wR_factor_ref 0.0527
_reflns_Friedel_coverage 0.000
_reflns_number_gt 2283
_reflns_number_total 2627
_reflns_threshold_expression 'I > 2\s(I)'
_cod_data_source_file c9nj00320g2.cif
_cod_data_source_block Au282
_cod_depositor_comments 'Adding full bibliography for 7058143--7058147.cif.'
_cod_database_code 7058146
_shelx_shelxl_version_number 2018/3
_shelx_space_group_comment
;
The symmetry employed for this shelxl refinement is uniquely defined
by the following loop, which should always be used as a source of
symmetry information in preference to the above space-group names.
They are only intended as comments.
;
_shelx_estimated_absorpt_t_min 0.191
_shelx_estimated_absorpt_t_max 0.333

loop_
_space_group_symop_operation_xyz
'x, y, z'
'-x+1/2, y+1/2, -z+1/2'
'-x, -y, -z'
'x-1/2, -y-1/2, z-1/2'

loop_
_atom_site_label
_atom_site_type_symbol
_atom_site_fract_x
_atom_site_fract_y
_atom_site_fract_z
_atom_site_U_iso_or_equiv
_atom_site_adp_type
_atom_site_occupancy
_atom_site_site_symmetry_order
_atom_site_calc_flag
_atom_site_refinement_flags_posn
_atom_site_refinement_flags_adp
_atom_site_refinement_flags_occupancy
Te1 Te 0.500000 0.500000 1.000000 0.01318(9) Uani 1 2 d S . P
Br1 Br 0.36562(4) 0.39771(3) 0.79433(3) 0.02040(10) Uani 1 1 d . . .
Br2 Br 0.71023(5) 0.34665(3) 1.05688(3) 0.02028(10) Uani 1 1 d . . .
Br3 Br 0.30462(5) 0.40378(3) 1.13348(3) 0.02148(10) Uani 1 1 d . . .
N1 N 0.8784(4) 0.3740(2) 0.6600(3) 0.0208(7) Uani 1 1 d . . .
H1N H 0.918263 0.377224 0.739614 0.025 Uiso 1 1 calc R U .
C1 C 0.9772(5) 0.3721(3) 0.5759(3) 0.0205(8) Uani 1 1 d . . .
H1 H 1.087563 0.373561 0.601856 0.025 Uiso 1 1 calc R U .
C2 C 0.9162(5) 0.3680(3) 0.4517(3) 0.0184(8) Uani 1 1 d . . .
C3 C 0.7557(5) 0.3650(3) 0.4151(3) 0.0216(8) Uani 1 1 d . . .
H3 H 0.712417 0.361999 0.329173 0.026 Uiso 1 1 calc R U .
C4 C 0.6587(5) 0.3664(3) 0.5059(3) 0.0206(8) Uani 1 1 d . . .
C5 C 0.7232(5) 0.3711(3) 0.6292(3) 0.0200(8) Uani 1 1 d . . .
H5 H 0.657697 0.372427 0.692144 0.024 Uiso 1 1 calc R U .
Cl1 Cl 1.04215(12) 0.37030(7) 0.34300(9) 0.0252(2) Uani 1 1 d . . .
Cl2 Cl 0.45901(12) 0.36296(8) 0.46576(9) 0.0304(2) Uani 1 1 d . . .
O1 O 1.0012(4) 0.3972(3) 0.8945(2) 0.0442(9) Uani 1 1 d D . .
H1O H 0.948(3) 0.389(4) 0.953(3) 0.053 Uiso 1 1 d D U .
H2O H 1.0978(14) 0.399(4) 0.923(3) 0.053 Uiso 1 1 d D U .

loop_
_atom_site_aniso_label
_atom_site_aniso_U_11
_atom_site_aniso_U_22
_atom_site_aniso_U_33
_atom_site_aniso_U_23
_atom_site_aniso_U_13
_atom_site_aniso_U_12
Te1 0.01362(18) 0.01484(17) 0.01178(15) -0.00062(14) 0.00421(12) -0.00068(13)
Br1 0.0201(2) 0.0252(2) 0.01594(18) -0.00604(16) 0.00289(15) -0.00194(16)
Br2 0.0184(2) 0.0194(2) 0.02375(19) 0.00099(16) 0.00556(15) 0.00366(15)
Br3 0.0228(2) 0.0254(2) 0.01785(18) 0.00294(17) 0.00817(16) -0.00411(17)
N1 0.027(2) 0.0194(16) 0.0164(15) -0.0027(14) 0.0062(14) -0.0002(15)
C1 0.021(2) 0.0166(19) 0.0245(19) -0.0018(17) 0.0040(17) -0.0008(17)
C2 0.026(2) 0.0092(17) 0.0226(19) 0.0019(16) 0.0105(17) 0.0014(16)
C3 0.028(2) 0.0150(18) 0.0216(19) 0.0006(17) 0.0041(17) -0.0002(17)
C4 0.023(2) 0.0160(18) 0.0235(19) 0.0018(17) 0.0051(16) 0.0005(16)
C5 0.025(2) 0.0164(18) 0.0203(18) 0.0014(17) 0.0073(17) -0.0007(16)
Cl1 0.0269(6) 0.0248(5) 0.0268(5) 0.0010(4) 0.0138(4) -0.0012(4)
Cl2 0.0204(6) 0.0430(6) 0.0276(5) -0.0031(5) 0.0034(4) -0.0049(5)
O1 0.0206(18) 0.091(3) 0.0208(14) -0.0011(17) 0.0036(13) -0.0112(19)

loop_
_atom_type_symbol
_atom_type_description
_atom_type_scat_dispersion_real
_atom_type_scat_dispersion_imag
_atom_type_scat_source
C C 0.0033 0.0016 'International Tables Vol C Tables 4.2.6.8 and 6.1.1.4'
H H 0.0000 0.0000 'International Tables Vol C Tables 4.2.6.8 and 6.1.1.4'
N N 0.0061 0.0033 'International Tables Vol C Tables 4.2.6.8 and 6.1.1.4'
Cl Cl 0.1484 0.1585 'International Tables Vol C Tables 4.2.6.8 and 6.1.1.4'
Br Br -0.2901 2.4595 'International Tables Vol C Tables 4.2.6.8 and 6.1.1.4'
Te Te -0.5308 1.6751 'International Tables Vol C Tables 4.2.6.8 and 6.1.1.4'
O O 0.0106 0.0060 'International Tables Vol C Tables 4.2.6.8 and 6.1.1.4'

loop_
_geom_angle_atom_site_label_1
_geom_angle_atom_site_label_2
_geom_angle_atom_site_label_3
_geom_angle
_geom_angle_site_symmetry_1
_geom_angle_site_symmetry_3
_geom_angle_publ_flag
Br1 Te1 Br1 180.0 . 3_667 yes
Br2 Te1 Br1 88.940(12) . 3_667 yes
Br2 Te1 Br1 88.940(12) 3_667 . ?
Br2 Te1 Br1 91.059(12) 3_667 3_667 ?
Br2 Te1 Br1 91.060(12) . . yes
Br2 Te1 Br2 180.0 . 3_667 yes
Br3 Te1 Br1 89.648(12) . . yes
Br3 Te1 Br1 89.649(12) 3_667 3_667 ?
Br3 Te1 Br1 90.351(12) 3_667 . ?
Br3 Te1 Br1 90.352(12) . 3_667 yes
Br3 Te1 Br2 89.531(12) . . yes
Br3 Te1 Br2 89.532(12) 3_667 3_667 ?
Br3 Te1 Br2 90.468(12) 3_667 . ?
Br3 Te1 Br2 90.469(12) . 3_667 yes
Br3 Te1 Br3 180.0 3_667 . yes
C1 N1 H1N 118.4 . . ?
C5 N1 H1N 118.4 . . ?
C5 N1 C1 123.2(3) . . ?
N1 C1 H1 120.6 . . ?
N1 C1 C2 118.8(4) . . ?
C2 C1 H1 120.6 . . ?
C1 C2 C3 120.1(3) . . ?
C1 C2 Cl1 119.1(3) . . ?
C3 C2 Cl1 120.9(3) . . ?
C2 C3 H3 120.6 . . ?
C2 C3 C4 118.8(3) . . ?
C4 C3 H3 120.6 . . ?
C3 C4 Cl2 120.7(3) . . ?
C5 C4 C3 119.7(4) . . ?
C5 C4 Cl2 119.5(3) . . ?
N1 C5 C4 119.4(3) . . ?
N1 C5 H5 120.3 . . ?
C4 C5 H5 120.3 . . ?
H1O O1 H2O 110.5(17) . . ?

loop_
_geom_bond_atom_site_label_1
_geom_bond_atom_site_label_2
_geom_bond_distance
_geom_bond_site_symmetry_2
_geom_bond_publ_flag
Te1 Br1 2.6963(4) . yes
Te1 Br1 2.6963(4) 3_667 ?
Te1 Br2 2.6908(4) . yes
Te1 Br2 2.6908(4) 3_667 ?
Te1 Br3 2.6864(4) . yes
Te1 Br3 2.6864(4) 3_667 ?
N1 H1N 0.8800 . ?
N1 C1 1.340(4) . ?
N1 C5 1.328(5) . ?
C1 H1 0.9500 . ?
C1 C2 1.369(5) . ?
C2 C3 1.381(5) . ?
C2 Cl1 1.720(4) . ?
C3 H3 0.9500 . ?
C3 C4 1.386(5) . ?
C4 C5 1.369(5) . ?
C4 Cl2 1.710(4) . ?
C5 H5 0.9500 . ?
O1 H1O 0.840(10) . ?
O1 H2O 0.843(10) . ?
